data_4107975
loop_
_publ_author_name
'Alois F\"urstner'
'Rub\'en Martin'
'Helga Krause'
'G\"unter Seidel'
'Richard Goddard'
'Christian W. Lehmann'

_publ_section_title
;
 Preparation, Structure, and Reactivity of Nonstabilized Organoiron
 Compounds. Implications for Iron-Catalyzed Cross Coupling Reactions
;
_journal_name_full 'Journal of the American Chemical Society'
_journal_page_first 8773
_journal_page_last 8787
_journal_paper_doi 10.1021/ja801466t
_journal_volume 130
_journal_year 2008
_chemical_compound_source diethylether
_chemical_formula_moiety 'C36 H48 Fe 2-, Li2 2+, 2(C4 H10 O), C4 H8 O2'
_chemical_formula_sum 'C36 H48 Fe Li2 O4'
_chemical_formula_weight 614.47
_chemical_name_systematic
; 
 catena(tetraphenyliron(ii)-bis(diethylether)lithium-1,4-dioxane-lithium)
;
_space_group_IT_number 2
_symmetry_cell_setting triclinic
_symmetry_Int_Tables_number 2
_symmetry_space_group_name_Hall '-P 1'
_symmetry_space_group_name_H-M 'P -1'
_atom_sites_solution_hydrogens geom
_atom_sites_solution_primary direct
_atom_sites_solution_secondary difmap
_audit_block_code KHS-HC-129-01
_audit_creation_date 2007-11-14
_cell_angle_alpha 104.658(2)
_cell_angle_beta 94.970(1)
_cell_angle_gamma 98.647(1)
_cell_formula_units_Z 2
_cell_length_a 9.7659(3)
_cell_length_b 9.9967(2)
_cell_length_c 18.5066(5)
_cell_measurement_reflns_used 48467
_cell_measurement_temperature 100
_cell_measurement_theta_max 33.14
_cell_measurement_theta_min 2.91
_cell_volume 1713.32(8)
_computing_cell_refinement 'Denzo / Scalepack (Otwinowski 1997)'
_computing_data_collection 'Collect software (Nonius, 1998)'
_computing_data_reduction 'Denzo / Scalepack (Otwinowski 1997)'
_computing_molecular_graphics 'DIAMOND (Crystal Impact GbR, 2005)'
_computing_structure_refinement 'SHELXL-97 (Sheldrick, 1997)'
_computing_structure_solution 'SHELXS-97 (Sheldrick, 1990)'
_diffrn_ambient_temperature 100
_diffrn_detector_area_resol_mean 18.18
_diffrn_measured_fraction_theta_full 0.991
_diffrn_measured_fraction_theta_max 0.991
_diffrn_measurement_device_type 'Nonius KappaCCD'
_diffrn_measurement_method 'CCD \w-scan'
_diffrn_radiation_monochromator graphite
_diffrn_radiation_source '0.3 mm focus rotating anode'
_diffrn_radiation_type MoK\a
_diffrn_radiation_wavelength 0.71073
_diffrn_reflns_av_R_equivalents 0.0592
_diffrn_reflns_av_sigmaI/netI 0.0735
_diffrn_reflns_limit_h_max 15
_diffrn_reflns_limit_h_min -14
_diffrn_reflns_limit_k_max 15
_diffrn_reflns_limit_k_min -15
_diffrn_reflns_limit_l_max 28
_diffrn_reflns_limit_l_min -28
_diffrn_reflns_number 37326
_diffrn_reflns_theta_full 33.18
_diffrn_reflns_theta_max 33.18
_diffrn_reflns_theta_min 2.92
_diffrn_standards_decay_% 0.0
_diffrn_standards_number 0
_exptl_absorpt_coefficient_mu 0.475
_exptl_absorpt_correction_T_max 1.0
_exptl_absorpt_correction_T_min 0.9014
_exptl_absorpt_correction_type multi-scan
_exptl_absorpt_process_details 'Scalepack, Otwinowski (1997)'
_exptl_crystal_colour yellow
_exptl_crystal_density_diffrn 1.191
_exptl_crystal_density_meas ?
_exptl_crystal_density_method none
_exptl_crystal_description prism
_exptl_crystal_F_000 656
_exptl_crystal_size_max 0.26
_exptl_crystal_size_mid 0.12
_exptl_crystal_size_min 0.10
_refine_diff_density_max 0.745
_refine_diff_density_min -0.612
_refine_diff_density_rms 0.079
_refine_ls_extinction_method none
_refine_ls_goodness_of_fit_ref 1.046
_refine_ls_hydrogen_treatment constr
_refine_ls_matrix_type full
_refine_ls_number_parameters 369
_refine_ls_number_reflns 12994
_refine_ls_number_restraints 0
_refine_ls_restrained_S_all 1.046
_refine_ls_R_factor_all 0.1273
_refine_ls_R_factor_gt 0.0792
_refine_ls_shift/su_max 0.001
_refine_ls_shift/su_mean 0.000
_refine_ls_structure_factor_coef Fsqd
_refine_ls_weighting_details 'calc w=1/[\s^2^(Fo^2^)+(0.0457P)^2^+2.7336P] where P=(Fo^2^+2Fc^2^)/3'
_refine_ls_weighting_scheme calc
_refine_ls_wR_factor_gt 0.1553
_refine_ls_wR_factor_ref 0.1788
_reflns_number_gt 8637
_reflns_number_total 12994
_reflns_threshold_expression I>2\s(I)
_cod_data_source_file ja801466t-file004.cif
_cod_data_source_block 5561
_cod_depositor_comments
;
The following automatic conversions were performed:

'_exptl_crystal_density_meas' value 'none' was changed to '?' - the
value is perceived as not measured.

Automatic conversion script
Id: cif_fix_values 3008 2015-01-20 13:52:24Z robertas 
;
_cod_original_sg_symbol_Hall '-p 1'
_cod_database_code 4107975

loop_
_symmetry_equiv_pos_as_xyz
'x, y, z'
'-x, -y, -z'

loop_
_atom_site_label
_atom_site_type_symbol
_atom_site_fract_x
_atom_site_fract_y
_atom_site_fract_z
_atom_site_U_iso_or_equiv
_atom_site_adp_type
_atom_site_occupancy
_atom_site_symmetry_multiplicity
_atom_site_calc_flag
_atom_site_refinement_flags
_atom_site_disorder_assembly
_atom_site_disorder_group
C1 C 0.7513(2) 0.8685(3) 0.82969(13) 0.0265(5) Uani 1 1 d . A .
C2 C 0.6150(2) 0.8958(3) 0.83391(14) 0.0271(5) Uani 1 1 d . . .
H2 H 0.5483 0.8546 0.7920 0.033 Uiso 1 1 calc R . .
C3 C 0.5740(3) 0.9809(3) 0.89716(17) 0.0400(6) Uani 1 1 d . . .
H3 H 0.4821 0.9955 0.8967 0.048 Uiso 1 1 calc R . .
C4 C 0.6695(4) 1.0437(3) 0.96059(17) 0.0483(8) Uani 1 1 d . . .
H4 H 0.6422 1.0994 1.0033 0.058 Uiso 1 1 calc R . .
C5 C 0.8058(4) 1.0229(4) 0.95997(17) 0.0506(8) Uani 1 1 d . . .
H5 H 0.8714 1.0654 1.0022 0.061 Uiso 1 1 calc R . .
C6 C 0.8452(3) 0.9377(3) 0.89564(15) 0.0394(7) Uani 1 1 d . . .
H6 H 0.9379 0.9261 0.8963 0.047 Uiso 1 1 calc R . .
C7 C 0.8310(3) 0.5478(3) 0.72440(18) 0.0376(7) Uani 1 1 d . A .
C8 C 0.7435(3) 0.4295(3) 0.67493(15) 0.0357(6) Uani 1 1 d . . .
H8 H 0.6633 0.4430 0.6488 0.043 Uiso 1 1 calc R . .
C9 C 0.7707(4) 0.2927(4) 0.66296(18) 0.0471(8) Uani 1 1 d . . .
H9 H 0.7096 0.2185 0.6291 0.057 Uiso 1 1 calc R . .
C10 C 0.8864(4) 0.2671(4) 0.7008(2) 0.0490(9) Uani 1 1 d . . .
H10 H 0.9040 0.1761 0.6935 0.059 Uiso 1 1 calc R . .
C11 C 0.9762(3) 0.3786(4) 0.7497(3) 0.0618(12) Uani 1 1 d . . .
H11 H 1.0559 0.3630 0.7754 0.074 Uiso 1 1 calc R . .
C12 C 0.9485(3) 0.5150(4) 0.7613(3) 0.0597(11) Uani 1 1 d . . .
H12 H 1.0109 0.5880 0.7952 0.072 Uiso 1 1 calc R . .
C13 C 1.0282(3) 0.8627(3) 0.73464(17) 0.0349(6) Uani 1 1 d . A .
C14 C 1.1404(3) 0.8003(3) 0.7073(2) 0.0530(10) Uani 1 1 d . . .
H14 H 1.1239 0.7037 0.6859 0.064 Uiso 1 1 calc R . .
C15 C 1.2748(3) 0.8745(4) 0.7103(2) 0.0511(9) Uani 1 1 d . . .
H15 H 1.3437 0.8279 0.6896 0.061 Uiso 1 1 calc R . .
C16 C 1.3049(3) 1.0160(4) 0.74393(18) 0.0423(7) Uani 1 1 d . . .
H16 H 1.3942 1.0664 0.7466 0.051 Uiso 1 1 calc R . .
C17 C 1.2002(3) 1.0831(3) 0.77394(16) 0.0384(6) Uani 1 1 d . . .
H17 H 1.2198 1.1788 0.7980 0.046 Uiso 1 1 calc R . .
C18 C 1.0656(3) 1.0079(3) 0.76831(15) 0.0322(5) Uani 1 1 d . . .
H18 H 0.9970 1.0564 0.7879 0.039 Uiso 1 1 calc R . .
C19A C 0.6789(6) 0.7871(6) 0.6398(3) 0.0165(11) Uiso 0.50 1 d P A 1
C20A C 0.6462(6) 0.9221(7) 0.6530(3) 0.0158(13) Uiso 0.50 1 d P A 1
H20A H 0.6944 0.9922 0.6944 0.019 Uiso 0.50 1 calc PR A 1
C21A C 0.5461(4) 0.9548(5) 0.6074(3) 0.0181(8) Uiso 0.50 1 d P A 1
H21A H 0.5274 1.0458 0.6185 0.022 Uiso 0.50 1 calc PR A 1
C22A C 0.4711(5) 0.8528(5) 0.5442(2) 0.0215(8) Uiso 0.50 1 d P A 1
H22A H 0.4041 0.8761 0.5129 0.026 Uiso 0.50 1 calc PR A 1
C23A C 0.4978(5) 0.7184(5) 0.5290(3) 0.0235(8) Uiso 0.50 1 d P A 1
H23A H 0.4484 0.6491 0.4876 0.028 Uiso 0.50 1 calc PR A 1
C24A C 0.6000(4) 0.6868(4) 0.5764(2) 0.0190(7) Uiso 0.50 1 d P A 1
H24A H 0.6168 0.5951 0.5657 0.023 Uiso 0.50 1 calc PR A 1
C19B C 0.7078(6) 0.7789(6) 0.6416(3) 0.0190(12) Uiso 0.50 1 d P A 2
C20B C 0.6398(7) 0.8948(8) 0.6457(4) 0.0248(18) Uiso 0.50 1 d P A 2
H20B H 0.6623 0.9693 0.6890 0.030 Uiso 0.50 1 calc PR A 2
C21B C 0.5386(6) 0.9060(6) 0.5880(3) 0.0289(11) Uiso 0.50 1 d P A 2
H21B H 0.4950 0.9839 0.5945 0.035 Uiso 0.50 1 calc PR A 2
C22B C 0.5075(6) 0.7984(6) 0.5226(3) 0.0318(10) Uiso 0.50 1 d P A 2
H22B H 0.4408 0.8021 0.4844 0.038 Uiso 0.50 1 calc PR A 2
C23B C 0.5752(5) 0.6860(6) 0.5137(3) 0.0317(10) Uiso 0.50 1 d P A 2
H23B H 0.5561 0.6150 0.4688 0.038 Uiso 0.50 1 calc PR A 2
C24B C 0.6727(5) 0.6763(5) 0.5715(3) 0.0253(9) Uiso 0.50 1 d P A 2
H24B H 0.7165 0.5984 0.5634 0.030 Uiso 0.50 1 calc PR A 2
C25 C 0.8580(3) 0.9649(3) 0.50662(13) 0.0269(5) Uani 1 1 d . . .
H25A H 0.8359 1.0558 0.5307 0.032 Uiso 1 1 calc R . .
H25B H 0.7734 0.8951 0.4979 0.032 Uiso 1 1 calc R . .
C26 C 1.0903(3) 1.0317(3) 0.56785(14) 0.0287(5) Uani 1 1 d . . .
H26A H 1.1607 1.0063 0.5997 0.034 Uiso 1 1 calc R . .
H26B H 1.0741 1.1242 0.5935 0.034 Uiso 1 1 calc R . .
C27A C 1.0325(6) 0.6194(6) 0.4767(3) 0.0191(12) Uiso 0.50 1 d P . 1
H27A H 1.0038 0.6972 0.4607 0.023 Uiso 0.50 1 calc PR . 1
H27B H 1.1328 0.6280 0.4767 0.023 Uiso 0.50 1 calc PR . 1
C28A C 1.0338(5) 0.5079(5) 0.5756(3) 0.0248(9) Uiso 0.50 1 d P . 1
H28A H 1.1341 0.5120 0.5797 0.030 Uiso 0.50 1 calc PR . 1
H28B H 1.0053 0.5096 0.6247 0.030 Uiso 0.50 1 calc PR . 1
C27B C 1.0592(6) 0.6300(6) 0.4880(3) 0.0206(13) Uiso 0.50 1 d P B 2
H27C H 1.0325 0.6189 0.4348 0.025 Uiso 0.50 1 calc PR B 2
H27D H 1.1144 0.7233 0.5094 0.025 Uiso 0.50 1 calc PR B 2
C28B C 1.1444(5) 0.5248(5) 0.4967(3) 0.0255(9) Uiso 0.50 1 d P . 2
H28C H 1.2207 0.5306 0.4667 0.031 Uiso 0.50 1 calc PR . 2
H28D H 1.1848 0.5469 0.5490 0.031 Uiso 0.50 1 calc PR . 2
C29A C 0.4117(5) 0.5314(5) 0.7041(3) 0.0249(9) Uiso 0.50 1 d P A 1
H29A H 0.4801 0.5762 0.6787 0.030 Uiso 0.50 1 calc PR A 1
H29B H 0.3336 0.5813 0.7066 0.030 Uiso 0.50 1 calc PR A 1
C30A C 0.3611(6) 0.3819(6) 0.6586(3) 0.0370(12) Uiso 0.50 1 d P A 1
H30A H 0.3221 0.3804 0.6089 0.055 Uiso 0.50 1 calc PR A 1
H30B H 0.2910 0.3377 0.6825 0.055 Uiso 0.50 1 calc PR A 1
H30C H 0.4381 0.3321 0.6552 0.055 Uiso 0.50 1 calc PR A 1
C31A C 0.3729(5) 0.5212(6) 0.8294(3) 0.0306(10) Uiso 0.50 1 d P A 1
H31A H 0.4165 0.4877 0.8689 0.037 Uiso 0.50 1 calc PR A 1
H31B H 0.2952 0.4487 0.8018 0.037 Uiso 0.50 1 calc PR A 1
C32A C 0.3182(6) 0.6517(6) 0.8646(3) 0.0374(12) Uiso 0.50 1 d P A 1
H32A H 0.2935 0.6484 0.9133 0.056 Uiso 0.50 1 calc PR A 1
H32B H 0.2371 0.6576 0.8331 0.056 Uiso 0.50 1 calc PR A 1
H32C H 0.3889 0.7327 0.8700 0.056 Uiso 0.50 1 calc PR A 1
C29B C 0.4252(7) 0.5391(7) 0.7349(4) 0.0415(14) Uiso 0.50 1 d P A 2
H29C H 0.4887 0.5687 0.7021 0.050 Uiso 0.50 1 calc PR A 2
H29D H 0.3527 0.5961 0.7381 0.050 Uiso 0.50 1 calc PR A 2
C30B C 0.3582(8) 0.3852(8) 0.6996(4) 0.0531(16) Uiso 0.50 1 d P A 2
H30D H 0.3672 0.3601 0.6468 0.080 Uiso 0.50 1 calc PR A 2
H30E H 0.2610 0.3722 0.7060 0.080 Uiso 0.50 1 calc PR A 2
H30F H 0.4042 0.3266 0.7237 0.080 Uiso 0.50 1 calc PR A 2
C31B C 0.4099(9) 0.5916(9) 0.8683(5) 0.0600(19) Uiso 0.50 1 d P A 2
H31C H 0.3448 0.5064 0.8655 0.072 Uiso 0.50 1 calc PR A 2
H31D H 0.3564 0.6632 0.8621 0.072 Uiso 0.50 1 calc PR A 2
C32B C 0.4995(9) 0.6402(9) 0.9438(5) 0.064(2) Uiso 0.50 1 d P A 2
H32D H 0.4411 0.6578 0.9831 0.096 Uiso 0.50 1 calc PR A 2
H32E H 0.5631 0.7250 0.9465 0.096 Uiso 0.50 1 calc PR A 2
H32F H 0.5514 0.5686 0.9500 0.096 Uiso 0.50 1 calc PR A 2
C33A C 0.7122(8) 0.4387(7) 0.9209(4) 0.0492(15) Uiso 0.50 1 d P A 1
H33A H 0.6624 0.4208 0.9616 0.059 Uiso 0.50 1 calc PR A 1
H33B H 0.8108 0.4434 0.9361 0.059 Uiso 0.50 1 calc PR A 1
C34A C 0.6633(7) 0.3145(7) 0.8504(4) 0.0245(12) Uiso 0.50 1 d P A 1
H34A H 0.6798 0.2291 0.8615 0.037 Uiso 0.50 1 calc PR A 1
H34B H 0.7142 0.3295 0.8102 0.037 Uiso 0.50 1 calc PR A 1
H34C H 0.5653 0.3074 0.8355 0.037 Uiso 0.50 1 calc PR A 1
C35A C 0.7042(6) 0.6794(7) 0.9815(3) 0.0419(13) Uiso 0.50 1 d P A 1
H35A H 0.6377 0.6477 1.0123 0.050 Uiso 0.50 1 calc PR A 1
H35B H 0.6790 0.7634 0.9709 0.050 Uiso 0.50 1 calc PR A 1
C36A C 0.8435(10) 0.7158(10) 1.0246(5) 0.069(2) Uiso 0.50 1 d P A 1
H36A H 0.8437 0.7876 1.0702 0.104 Uiso 0.50 1 calc PR A 1
H36B H 0.9099 0.7496 0.9951 0.104 Uiso 0.50 1 calc PR A 1
H36C H 0.8684 0.6340 1.0367 0.104 Uiso 0.50 1 calc PR A 1
C33B C 0.7865(7) 0.3945(7) 0.9007(4) 0.0459(14) Uiso 0.50 1 d P A 2
H33C H 0.7842 0.3837 0.9513 0.055 Uiso 0.50 1 calc PR A 2
H33D H 0.8673 0.3600 0.8812 0.055 Uiso 0.50 1 calc PR A 2
C34B C 0.659(2) 0.317(2) 0.8525(12) 0.121(6) Uiso 0.50 1 d P A 2
H34D H 0.6500 0.2195 0.8509 0.182 Uiso 0.50 1 calc PR A 2
H34E H 0.6635 0.3278 0.8026 0.182 Uiso 0.50 1 calc PR A 2
H34F H 0.5804 0.3533 0.8721 0.182 Uiso 0.50 1 calc PR A 2
C35B C 0.9173(9) 0.6253(9) 0.9524(5) 0.064(2) Uiso 0.50 1 d P A 2
H35C H 0.9952 0.5753 0.9472 0.076 Uiso 0.50 1 calc PR A 2
H35D H 0.9427 0.7116 0.9380 0.076 Uiso 0.50 1 calc PR A 2
C36B C 0.8916(12) 0.6586(12) 1.0295(6) 0.087(3) Uiso 0.50 1 d P A 2
H36D H 0.9741 0.7149 1.0610 0.131 Uiso 0.50 1 calc PR A 2
H36E H 0.8677 0.5734 1.0441 0.131 Uiso 0.50 1 calc PR A 2
H36F H 0.8159 0.7099 1.0350 0.131 Uiso 0.50 1 calc PR A 2
Fe Fe 0.82236(4) 0.76019(4) 0.73254(2) 0.02562(10) Uani 1 1 d . . .
Li1 Li 0.9208(6) 0.7928(5) 0.6104(3) 0.0448(13) Uani 1 1 d . A .
Li2 Li 0.6876(6) 0.6207(5) 0.8198(3) 0.0440(13) Uani 1 1 d . A .
O1 O 0.96285(19) 0.93126(17) 0.55519(9) 0.0275(4) Uani 1 1 d . . .
O2A O 1.0005(3) 0.6298(3) 0.55412(18) 0.0229(6) Uiso 0.50 1 d P A 1
O2B O 0.9322(3) 0.6166(3) 0.52549(18) 0.0220(6) Uiso 0.50 1 d P . 2
O3A O 0.4729(4) 0.5438(4) 0.7789(2) 0.0205(6) Uiso 0.50 1 d P A 1
O3B O 0.4996(5) 0.5645(5) 0.8076(3) 0.0380(10) Uiso 0.50 1 d P A 2
O5A O 0.6920(4) 0.5717(4) 0.91115(19) 0.0288(7) Uiso 0.50 1 d P A 1
O5B O 0.7936(5) 0.5382(5) 0.9017(3) 0.0473(10) Uiso 0.50 1 d P A 2

loop_
_atom_site_aniso_label
_atom_site_aniso_U_11
_atom_site_aniso_U_22
_atom_site_aniso_U_33
_atom_site_aniso_U_23
_atom_site_aniso_U_13
_atom_site_aniso_U_12
C1 0.0198(10) 0.0373(13) 0.0250(10) 0.0156(9) 0.0032(8) 0.0009(9)
C2 0.0250(10) 0.0312(12) 0.0294(11) 0.0133(9) 0.0073(9) 0.0069(9)
C3 0.0497(17) 0.0387(15) 0.0412(15) 0.0180(12) 0.0203(13) 0.0170(13)
C4 0.076(2) 0.0359(16) 0.0331(14) 0.0065(12) 0.0192(15) 0.0084(15)
C5 0.059(2) 0.059(2) 0.0263(13) 0.0103(13) 0.0008(13) -0.0108(16)
C6 0.0300(13) 0.0603(19) 0.0265(12) 0.0175(12) 0.0008(10) -0.0045(12)
C7 0.0253(11) 0.0440(15) 0.0643(18) 0.0402(14) 0.0228(12) 0.0168(11)
C8 0.0450(15) 0.0426(15) 0.0367(13) 0.0253(12) 0.0220(12) 0.0266(12)
C9 0.074(2) 0.0460(17) 0.0388(15) 0.0228(13) 0.0259(15) 0.0340(16)
C10 0.0587(19) 0.0522(19) 0.066(2) 0.0427(17) 0.0397(17) 0.0380(16)
C11 0.0288(14) 0.070(2) 0.122(3) 0.072(3) 0.0294(18) 0.0294(15)
C12 0.0222(12) 0.0524(19) 0.127(3) 0.062(2) 0.0120(16) 0.0109(12)
C13 0.0236(11) 0.0426(15) 0.0580(17) 0.0376(13) 0.0196(11) 0.0168(10)
C14 0.0316(14) 0.0424(17) 0.113(3) 0.0514(19) 0.0398(17) 0.0229(12)
C15 0.0292(13) 0.0555(19) 0.098(3) 0.0559(19) 0.0329(15) 0.0237(13)
C16 0.0213(11) 0.062(2) 0.0595(18) 0.0417(16) 0.0086(11) 0.0099(12)
C17 0.0299(13) 0.0508(17) 0.0395(14) 0.0217(13) 0.0024(11) 0.0073(12)
C18 0.0258(11) 0.0466(15) 0.0344(13) 0.0231(11) 0.0089(9) 0.0142(10)
C25 0.0335(12) 0.0243(11) 0.0295(11) 0.0135(9) 0.0152(9) 0.0087(9)
C26 0.0385(13) 0.0244(11) 0.0299(12) 0.0141(9) 0.0147(10) 0.0087(10)
Fe 0.02087(15) 0.0348(2) 0.03322(18) 0.02225(15) 0.01401(12) 0.01373(13)
Li1 0.075(4) 0.030(2) 0.046(3) 0.021(2) 0.043(3) 0.024(2)
Li2 0.055(3) 0.038(3) 0.033(2) 0.006(2) 0.020(2) -0.011(2)
O1 0.0372(9) 0.0228(8) 0.0298(8) 0.0151(7) 0.0149(7) 0.0082(7)

loop_
_atom_type_symbol
_atom_type_description
_atom_type_scat_dispersion_real
_atom_type_scat_dispersion_imag
_atom_type_scat_source
C C 0.0033 0.0016 'International Tables Vol C Tables 4.2.6.8 and 6.1.1.4'
H H 0.0000 0.0000 'International Tables Vol C Tables 4.2.6.8 and 6.1.1.4'
Fe Fe 0.3463 0.8444 'International Tables Vol C Tables 4.2.6.8 and 6.1.1.4'
Li Li -0.0003 0.0001 'International Tables Vol C Tables 4.2.6.8 and 6.1.1.4'
O O 0.0106 0.0060 'International Tables Vol C Tables 4.2.6.8 and 6.1.1.4'

loop_
_geom_angle_atom_site_label_1
_geom_angle_atom_site_label_2
_geom_angle_atom_site_label_3
_geom_angle
_geom_angle_site_symmetry_1
_geom_angle_site_symmetry_3
_geom_angle_publ_flag
C2 C1 C6 113.7(2) . . y
C2 C1 Fe 124.84(18) . . y
C6 C1 Fe 120.92(19) . . y
C2 C1 Li2 94.8(2) . . y
C6 C1 Li2 111.0(2) . . y
Fe C1 Li2 72.99(14) . . y
C3 C2 C1 123.7(3) . . y
C4 C3 C2 120.0(3) . . y
C5 C4 C3 119.3(3) . . y
C4 C5 C6 119.8(3) . . y
C5 C6 C1 123.4(3) . . y
C8 C7 C12 113.4(3) . . y
C8 C7 Fe 126.89(19) . . y
C12 C7 Fe 118.7(2) . . y
C8 C7 Li2 102.4(2) . . y
C12 C7 Li2 105.7(3) . . y
Fe C7 Li2 73.30(15) . . y
C9 C8 C7 123.5(3) . . y
C10 C9 C8 120.5(4) . . y
C9 C10 C11 118.7(3) . . y
C10 C11 C12 120.5(3) . . y
C11 C12 C7 123.4(4) . . y
C18 C13 C14 113.3(2) . . y
C18 C13 Fe 119.67(18) . . y
C14 C13 Fe 126.9(2) . . y
C18 C13 Li1 116.9(2) . . y
C14 C13 Li1 86.7(3) . . y
Fe C13 Li1 71.79(16) . . y
C15 C14 C13 124.1(3) . . y
C15 C14 Li1 125.8(2) . . y
C13 C14 Li1 61.2(2) . . y
C16 C15 C14 119.8(3) . . y
C15 C16 C17 119.0(3) . . y
C16 C17 C18 120.4(3) . . y
C17 C18 C13 123.4(2) . . y
C20A C19A C24A 115.2(5) . . y
C20A C19A Fe 113.5(4) . . y
C24A C19A Fe 130.5(4) . . y
C20A C19A Li1 109.8(4) . . y
C24A C19A Li1 103.2(4) . . y
Fe C19A Li1 67.4(2) . . y
C21A C20A C19A 122.4(6) . . y
C20A C21A C22A 120.8(5) . . y
C23A C22A C21A 119.2(4) . . y
C22A C23A C24A 119.2(4) . . y
C23A C24A C19A 123.2(4) . . y
C20B C19B C24B 112.9(5) . . y
C20B C19B Fe 120.8(4) . . y
C24B C19B Fe 125.9(4) . . y
C20B C19B Li1 118.8(4) . . y
C24B C19B Li1 83.9(4) . . y
Fe C19B Li1 76.5(2) . . y
C19B C20B C21B 124.7(6) . . y
C22B C21B C20B 118.2(6) . . y
C23B C22B C21B 119.8(5) . . y
C22B C23B C24B 120.9(5) . . y
C23B C24B C19B 123.4(5) . . y
C23B C24B Li1 130.3(4) . . y
C19B C24B Li1 61.7(3) . . y
O1 C25 C26 110.27(19) . 2_776 y
O1 C26 C25 110.0(2) . 2_776 y
C28A C27A O2A 113.4(4) 2_766 . y
C27A C28A O2A 112.4(4) 2_766 . y
C28B C27B O2B 111.7(4) . . y
O2B C28B C27B 113.7(4) 2_766 . y
O3A C29A C30A 113.4(4) . . y
O3A C31A C32A 112.8(4) . . y
O3B C29B C30B 113.7(6) . . y
O3B C29B Li2 35.1(3) . . y
C30B C29B Li2 122.9(5) . . y
O3B C31B C32B 109.6(6) . . y
O5A C33A C34A 114.5(5) . . y
O5A C35A C36A 114.2(6) . . y
O5B C33B C34B 106.9(10) . . y
C36B C35B O5B 111.6(8) . . y
C19B Fe C1 109.55(18) . . y
C19B Fe C7 110.78(19) . . y
C1 Fe C7 115.35(10) . . y
C19B Fe C13 107.56(18) . . y
C1 Fe C13 106.17(11) . . y
C7 Fe C13 107.02(10) . . y
C19B Fe C19A 6.0(2) . . y
C1 Fe C19A 103.84(16) . . y
C7 Fe C19A 112.67(17) . . y
C13 Fe C19A 111.70(16) . . y
C19B Fe Li1 55.1(2) . . y
C1 Fe Li1 142.60(12) . . y
C7 Fe Li1 101.99(13) . . y
C13 Fe Li1 58.06(17) . . y
C19A Fe Li1 60.8(2) . . y
C19B Fe Li2 116.6(2) . . y
C1 Fe Li2 59.22(13) . . y
C7 Fe Li2 58.15(14) . . y
C13 Fe Li2 135.88(15) . . y
C19A Fe Li2 112.25(19) . . y
Li1 Fe Li2 156.38(16) . . y
O1 Li1 O2A 103.2(2) . . y
O1 Li1 O2B 97.8(2) . . y
O2A Li1 O2B 22.25(12) . . y
O1 Li1 C19B 112.6(3) . . y
O2A Li1 C19B 124.8(3) . . y
O2B Li1 C19B 109.6(3) . . y
O1 Li1 C13 113.9(3) . . y
O2A Li1 C13 108.4(3) . . y
O2B Li1 C13 129.2(3) . . y
C19B Li1 C13 94.1(2) . . y
O1 Li1 C19A 108.9(3) . . y
O2A Li1 C19A 126.3(3) . . y
O2B Li1 C19A 110.1(3) . . y
C19B Li1 C19A 3.8(2) . . y
C13 Li1 C19A 96.5(2) . . y
O1 Li1 C24B 108.6(3) . . y
O2A Li1 C24B 95.4(3) . . y
O2B Li1 C24B 76.7(2) . . y
C19B Li1 C24B 34.4(2) . . y
C13 Li1 C24B 123.8(2) . . y
C19A Li1 C24B 33.89(18) . . y
O1 Li1 Fe 142.0(2) . . y
O2A Li1 Fe 114.5(2) . . y
O2B Li1 Fe 119.0(2) . . y
C19B Li1 Fe 48.37(17) . . y
C13 Li1 Fe 50.15(11) . . y
C19A Li1 Fe 51.73(15) . . y
C24B Li1 Fe 73.69(17) . . y
O1 Li1 C14 110.3(3) . . y
O2A Li1 C14 78.9(2) . . y
O2B Li1 C14 101.0(2) . . y
C19B Li1 C14 122.1(3) . . y
C13 Li1 C14 32.05(13) . . y
C19A Li1 C14 125.2(2) . . y
C24B Li1 C14 141.0(2) . . y
Fe Li1 C14 73.90(16) . . y
O3B Li2 O5A 87.2(3) . . y
O3B Li2 O3A 13.15(16) . . y
O5A Li2 O3A 98.6(2) . . y
O3B Li2 O5B 112.3(3) . . y
O5A Li2 O5B 30.84(18) . . y
O3A Li2 O5B 120.7(3) . . y
O3B Li2 C7 123.6(3) . . y
O5A Li2 C7 125.0(3) . . y
O3A Li2 C7 111.1(2) . . y
O5B Li2 C7 95.0(3) . . y
O3B Li2 C1 111.8(3) . . y
O5A Li2 C1 115.9(3) . . y
O3A Li2 C1 111.9(3) . . y
O5B Li2 C1 117.8(3) . . y
C7 Li2 C1 94.95(18) . . y
O3B Li2 Fe 123.9(3) . . y
O5A Li2 Fe 147.5(3) . . y
O3A Li2 Fe 113.5(2) . . y
O5B Li2 Fe 123.3(3) . . y
C7 Li2 Fe 48.54(10) . . y
C1 Li2 Fe 47.79(10) . . y
O3B Li2 C29B 26.7(2) . . y
O5A Li2 C29B 112.8(3) . . y
O3A Li2 C29B 14.21(17) . . y
O5B Li2 C29B 132.9(3) . . y
C7 Li2 C29B 100.3(2) . . y
C1 Li2 C29B 104.9(3) . . y
Fe Li2 C29B 99.5(2) . . y
C25 O1 C26 110.68(17) . . y
C25 O1 Li1 122.6(2) . . y
C26 O1 Li1 125.6(2) . . y
C28A O2A C27A 108.6(4) . . y
C28A O2A Li1 130.8(3) . . y
C27A O2A Li1 120.6(3) . . y
C28B O2B C27B 111.8(4) 2_766 . y
C28B O2B Li1 133.3(3) 2_766 . y
C27B O2B Li1 113.9(3) . . y
C29A O3A C31A 114.1(4) . . y
C29A O3A Li2 124.2(3) . . y
C31A O3A Li2 121.0(3) . . y
C29B O3B C31B 112.9(5) . . y
C29B O3B Li2 118.2(4) . . y
C31B O3B Li2 125.0(5) . . y
C33A O5A C35A 113.3(4) . . y
C33A O5A Li2 125.5(4) . . y
C35A O5A Li2 120.1(4) . . y
C33B O5B C35B 110.3(5) . . y
C33B O5B Li2 127.2(4) . . y
C35B O5B Li2 119.9(5) . . y

loop_
_geom_bond_atom_site_label_1
_geom_bond_atom_site_label_2
_geom_bond_distance
_geom_bond_site_symmetry_2
_geom_bond_publ_flag
C1 C2 1.403(3) . y
C1 C6 1.413(4) . y
C1 Fe 2.084(2) . y
C1 Li2 2.417(6) . y
C2 C3 1.391(4) . y
C3 C4 1.380(5) . y
C4 C5 1.378(5) . y
C5 C6 1.398(4) . y
C7 C8 1.407(5) . y
C7 C12 1.408(4) . y
C7 Fe 2.105(3) . y
C7 Li2 2.386(6) . y
C8 C9 1.399(4) . y
C9 C10 1.369(5) . y
C10 C11 1.374(6) . y
C11 C12 1.398(5) . y
C13 C18 1.404(4) . y
C13 C14 1.410(4) . y
C13 Fe 2.107(2) . y
C13 Li1 2.329(7) . y
C14 C15 1.396(4) . y
C14 Li1 2.653(7) . y
C15 C16 1.369(5) . y
C16 C17 1.385(4) . y
C17 C18 1.394(4) . y
C19A C20A 1.400(8) . y
C19A C24A 1.411(7) . y
C19A Fe 2.217(5) . y
C19A Li1 2.466(8) . y
C20A C21A 1.367(7) . y
C21A C22A 1.404(6) . y
C22A C23A 1.371(7) . y
C23A C24A 1.396(6) . y
C19B C20B 1.409(9) . y
C19B C24B 1.412(7) . y
C19B Fe 2.004(6) . y
C19B Li1 2.200(8) . y
C20B C21B 1.428(9) . y
C21B C22B 1.376(8) . y
C22B C23B 1.370(8) . y
C23B C24B 1.401(7) . y
C24B Li1 2.484(8) . y
C25 O1 1.438(3) . y
C25 C26 1.515(3) 2_776 y
C26 O1 1.438(3) . y
C26 C25 1.515(3) 2_776 y
C27A C28A 1.412(7) 2_766 y
C27A O2A 1.474(6) . y
C28A C27A 1.412(7) 2_766 y
C28A O2A 1.446(6) . y
C27B C28B 1.466(7) . y
C27B O2B 1.478(6) . y
C28B O2B 1.436(6) 2_766 y
C29A O3A 1.427(6) . y
C29A C30A 1.503(8) . y
C31A O3A 1.441(6) . y
C31A C32A 1.501(8) . y
C29B O3B 1.417(8) . y
C29B C30B 1.529(10) . y
C29B Li2 2.779(9) . y
C31B O3B 1.480(9) . y
C31B C32B 1.508(11) . y
C33A O5A 1.426(8) . y
C33A C34A 1.539(10) . y
C35A O5A 1.447(7) . y
C35A C36A 1.461(11) . y
C33B O5B 1.423(8) . y
C33B C34B 1.45(2) . y
C35B C36B 1.433(13) . y
C35B O5B 1.474(9) . y
Fe Li1 2.607(4) . y
Fe Li2 2.690(5) . y
Li1 O1 1.935(5) . y
Li1 O2A 2.001(6) . y
Li1 O2B 2.066(6) . y
Li2 O3B 1.814(7) . y
Li2 O5A 1.875(6) . y
Li2 O3A 2.123(7) . y
Li2 O5B 2.161(8) . y
O2B C28B 1.436(6) 2_766 y
